data_4081964
loop_
_publ_author_name
'Laughlin, Feng Li'
'Deligonul, Nihal'
'Rheingold, Arnold L.'
'Golen, James A.'
'Laughlin, Brynna J.'
'Smith, Rhett C.'
'Protasiewicz, John D.'

_publ_section_title
;
 Fluorescent Heteroacenes with Multiply-Bonded Phosphorus
;
_journal_issue 23
_journal_name_full Organometallics
_journal_page_first 7116
_journal_paper_doi 10.1021/om400838g
_journal_volume 32
_journal_year 2013
_chemical_formula_sum 'C10 H10 O2 P2'
_chemical_formula_weight 224.12
_chemical_name_systematic
; 
 ? 
;
_space_group_IT_number 2
_symmetry_cell_setting triclinic
_symmetry_space_group_name_Hall '-P 1'
_symmetry_space_group_name_H-M 'P -1'
_atom_sites_solution_hydrogens geom
_atom_sites_solution_primary direct
_atom_sites_solution_secondary difmap
_audit_creation_method SHELXL-97
_cell_angle_alpha 86.660(4)
_cell_angle_beta 89.391(4)
_cell_angle_gamma 74.183(4)
_cell_formula_units_Z 2
_cell_length_a 4.6031(5)
_cell_length_b 8.0600(9)
_cell_length_c 13.9923(15)
_cell_measurement_reflns_used 3040
_cell_measurement_temperature 123(2)
_cell_measurement_theta_max 25.44
_cell_measurement_theta_min 2.63
_cell_volume 498.62(9)
_computing_cell_refinement 'Bruker SMART'
_computing_data_collection 'Bruker SMART'
_computing_data_reduction 'Bruker SAINT'
_computing_molecular_graphics 'Bruker SHELXTL'
_computing_publication_material 'Bruker SHELXTL'
_computing_structure_refinement 'SHELXL-97 (Sheldrick, 1997)'
_computing_structure_solution 'SHELXS-97 (Sheldrick, 1990)'
_diffrn_ambient_temperature 123(2)
_diffrn_measured_fraction_theta_full 0.943
_diffrn_measured_fraction_theta_max 0.941
_diffrn_measurement_device_type 'CCD area detector'
_diffrn_measurement_method 'phi and omega scans'
_diffrn_radiation_monochromator graphite
_diffrn_radiation_source 'fine-focus sealed tube'
_diffrn_radiation_type MoK\a
_diffrn_radiation_wavelength 0.71073
_diffrn_reflns_av_R_equivalents 0.0158
_diffrn_reflns_av_sigmaI/netI 0.0191
_diffrn_reflns_limit_h_max 5
_diffrn_reflns_limit_h_min -5
_diffrn_reflns_limit_k_max 9
_diffrn_reflns_limit_k_min -9
_diffrn_reflns_limit_l_max 16
_diffrn_reflns_limit_l_min -12
_diffrn_reflns_number 4685
_diffrn_reflns_theta_full 25.00
_diffrn_reflns_theta_max 25.44
_diffrn_reflns_theta_min 2.63
_exptl_absorpt_coefficient_mu 0.404
_exptl_absorpt_correction_T_max 0.9762
_exptl_absorpt_correction_T_min 0.8783
_exptl_absorpt_correction_type multi-scan
_exptl_absorpt_process_details SADABS
_exptl_crystal_colour colorless
_exptl_crystal_density_diffrn 1.493
_exptl_crystal_density_method 'not measured'
_exptl_crystal_description plate
_exptl_crystal_F_000 232
_exptl_crystal_size_max 0.33
_exptl_crystal_size_mid 0.10
_exptl_crystal_size_min 0.06
_refine_diff_density_max 0.891
_refine_diff_density_min -0.696
_refine_diff_density_rms 0.081
_refine_ls_extinction_method none
_refine_ls_goodness_of_fit_ref 1.070
_refine_ls_hydrogen_treatment mixed
_refine_ls_matrix_type full
_refine_ls_number_parameters 147
_refine_ls_number_reflns 1744
_refine_ls_number_restraints 6
_refine_ls_restrained_S_all 1.070
_refine_ls_R_factor_all 0.0472
_refine_ls_R_factor_gt 0.0421
_refine_ls_shift/su_max 0.000
_refine_ls_shift/su_mean 0.000
_refine_ls_structure_factor_coef Fsqd
_refine_ls_weighting_details 'calc w=1/[\s^2^(Fo^2^)+(0.0700P)^2^+0.6000P] where P=(Fo^2^+2Fc^2^)/3'
_refine_ls_weighting_scheme calc
_refine_ls_wR_factor_gt 0.1167
_refine_ls_wR_factor_ref 0.1214
_reflns_number_gt 1551
_reflns_number_total 1744
_reflns_threshold_expression >2sigma(I)
_cod_data_source_file om400838g_si_001.cif
_cod_data_source_block pro25
_cod_depositor_comments
;
The following automatic conversions were performed:

'_symmetry_cell_setting' value 'Triclinic' changed to 'triclinic'
according to /home/saulius/struct/CIF-dictionaries/cif_core.dic
dictionary named 'cif_core.dic' version 2.4.2 from 2011-04-26.

Automatic conversion script
Id: cif_fix_values 1891 2012-01-12 08:04:46Z andrius 
;
_cod_original_sg_symbol_H-M P-1
_cod_database_code 4081964

loop_
_symmetry_equiv_pos_as_xyz
'x, y, z'
'-x, -y, -z'

loop_
_atom_site_label
_atom_site_type_symbol
_atom_site_fract_x
_atom_site_fract_y
_atom_site_fract_z
_atom_site_U_iso_or_equiv
_atom_site_adp_type
_atom_site_occupancy
_atom_site_symmetry_multiplicity
_atom_site_calc_flag
_atom_site_refinement_flags
P1 P 0.14684(16) 0.12036(9) 0.15641(5) 0.0241(2) Uani 1 1 d D
H1C H 0.045(5) 0.035(3) 0.0929(16) 0.029 Uiso 1 1 d D
H1D H -0.096(3) 0.226(3) 0.1916(18) 0.029 Uiso 1 1 d D
P2 P 0.97083(15) 0.81056(9) 0.32924(5) 0.0227(2) Uani 1 1 d D
H2B H 1.188(4) 0.710(3) 0.2798(17) 0.027 Uiso 1 1 d D
H2C H 1.084(5) 0.898(3) 0.3887(16) 0.027 Uiso 1 1 d D
O1 O 0.2863(4) 0.4389(2) 0.20220(13) 0.0179(4) Uani 1 1 d .
O2 O 0.7599(4) 0.4871(2) 0.30336(12) 0.0186(4) Uani 1 1 d .
C1 C 0.3264(5) 0.2359(3) -0.02438(18) 0.0171(5) Uani 1 1 d .
H1B H 0.2732 0.1410 -0.0494 0.021 Uiso 1 1 calc R
C2 C 0.2667(5) 0.2708(3) 0.07261(18) 0.0156(5) Uani 1 1 d .
C3 C 0.3421(5) 0.4095(3) 0.10676(17) 0.0139(5) Uani 1 1 d .
C4 C 0.4691(5) 0.5197(3) 0.04858(16) 0.0137(5) Uani 1 1 d .
C5 C 0.5419(5) 0.6655(3) 0.08283(18) 0.0165(5) Uani 1 1 d .
H5A H 0.4983 0.6945 0.1472 0.020 Uiso 1 1 calc R
C6 C 0.7741(5) 0.7008(3) 0.41574(18) 0.0157(5) Uani 1 1 d .
C7 C 0.7003(5) 0.5544(3) 0.39172(17) 0.0147(5) Uani 1 1 d .
C8 C 0.5432(5) 0.4663(3) 0.45461(16) 0.0139(5) Uani 1 1 d .
C9 C 0.4647(5) 0.3157(3) 0.43014(17) 0.0161(5) Uani 1 1 d .
H9A H 0.5207 0.2696 0.3696 0.019 Uiso 1 1 calc R
C10 C 0.3106(5) 0.2371(3) 0.49255(18) 0.0173(5) Uani 1 1 d .
H10A H 0.2579 0.1373 0.4743 0.021 Uiso 1 1 calc R
H1 H 0.397(7) 0.466(4) 0.217(2) 0.017(9) Uiso 1 1 d .
H2 H 0.907(8) 0.500(4) 0.280(3) 0.032(9) Uiso 1 1 d .

loop_
_atom_site_aniso_label
_atom_site_aniso_U_11
_atom_site_aniso_U_22
_atom_site_aniso_U_33
_atom_site_aniso_U_23
_atom_site_aniso_U_13
_atom_site_aniso_U_12
P1 0.0323(4) 0.0239(4) 0.0208(4) -0.0021(3) 0.0072(3) -0.0160(3)
P2 0.0265(4) 0.0280(4) 0.0179(4) 0.0010(3) 0.0031(3) -0.0150(3)
O1 0.0200(10) 0.0297(10) 0.0097(9) -0.0065(7) 0.0031(7) -0.0154(8)
O2 0.0188(9) 0.0308(10) 0.0108(9) -0.0081(7) 0.0061(7) -0.0135(8)
C1 0.0203(12) 0.0190(12) 0.0158(13) -0.0055(10) -0.0007(10) -0.0105(10)
C2 0.0141(11) 0.0182(12) 0.0155(12) -0.0020(9) 0.0012(9) -0.0061(9)
C3 0.0130(11) 0.0201(12) 0.0094(11) -0.0042(9) 0.0012(9) -0.0053(9)
C4 0.0128(11) 0.0171(11) 0.0120(13) -0.0026(9) -0.0003(9) -0.0048(9)
C5 0.0193(12) 0.0200(12) 0.0120(12) -0.0063(9) 0.0007(9) -0.0073(10)
C6 0.0147(11) 0.0191(12) 0.0142(12) -0.0004(9) 0.0002(9) -0.0063(9)
C7 0.0142(11) 0.0208(12) 0.0089(11) -0.0035(9) 0.0007(9) -0.0041(9)
C8 0.0125(11) 0.0178(12) 0.0113(12) -0.0029(10) -0.0011(9) -0.0035(9)
C9 0.0179(12) 0.0197(12) 0.0115(12) -0.0055(9) 0.0011(9) -0.0053(10)
C10 0.0195(12) 0.0167(12) 0.0168(13) -0.0044(10) -0.0014(10) -0.0062(10)

loop_
_atom_type_symbol
_atom_type_description
_atom_type_scat_dispersion_real
_atom_type_scat_dispersion_imag
_atom_type_scat_source
C C 0.0033 0.0016 'International Tables Vol C Tables 4.2.6.8 and 6.1.1.4'
H H 0.0000 0.0000 'International Tables Vol C Tables 4.2.6.8 and 6.1.1.4'
O O 0.0106 0.0060 'International Tables Vol C Tables 4.2.6.8 and 6.1.1.4'
P P 0.1023 0.0942 'International Tables Vol C Tables 4.2.6.8 and 6.1.1.4'

loop_
_geom_angle_atom_site_label_1
_geom_angle_atom_site_label_2
_geom_angle_atom_site_label_3
_geom_angle
_geom_angle_site_symmetry_1
_geom_angle_site_symmetry_3
C5 C1 C2 121.6(2) 2_665 .
C3 C2 C1 118.1(2) . .
C3 C2 P1 119.35(18) . .
C1 C2 P1 121.90(18) . .
C2 C3 O1 116.9(2) . .
C2 C3 C4 122.7(2) . .
O1 C3 C4 120.4(2) . .
C3 C4 C5 123.0(2) . .
C3 C4 C4 118.1(3) . 2_665
C5 C4 C4 118.9(3) . 2_665
C1 C5 C4 120.6(2) 2_665 .
C7 C6 C10 117.9(2) . 2_666
C7 C6 P2 119.80(18) . .
C10 C6 P2 122.27(18) 2_666 .
O2 C7 C6 122.8(2) . .
O2 C7 C8 114.7(2) . .
C6 C7 C8 122.4(2) . .
C7 C8 C9 122.7(2) . .
C7 C8 C8 118.3(3) . 2_666
C9 C8 C8 119.0(3) . 2_666
C10 C9 C8 120.5(2) . .
C9 C10 C6 121.9(2) . 2_666

loop_
_geom_bond_atom_site_label_1
_geom_bond_atom_site_label_2
_geom_bond_distance
_geom_bond_site_symmetry_2
P1 C2 1.826(2) .
P2 C6 1.832(2) .
O1 C3 1.379(3) .
O2 C7 1.374(3) .
C1 C5 1.358(3) 2_665
C1 C2 1.411(3) .
C2 C3 1.370(3) .
C3 C4 1.408(3) .
C4 C5 1.417(3) .
C4 C4 1.422(5) 2_665
C5 C1 1.358(3) 2_665
C6 C7 1.374(3) .
C6 C10 1.417(3) 2_666
C7 C8 1.413(3) .
C8 C9 1.418(3) .
C8 C8 1.421(5) 2_666
C9 C10 1.354(3) .
C10 C6 1.417(3) 2_666
